data_2300493
loop_
_publ_author_name
'Krause, Lennard'
'Herbst-Irmer, Regine'
'Sheldrick, George M.'
'Stalke, Dietmar'

_publ_section_title
;
 Comparison of silver and molybdenum microfocus X-ray sources for
 single-crystal structure determination
;
_journal_coeditor_code aj5242
_journal_issue 1
_journal_name_full 'Journal of Applied Crystallography'
_journal_paper_doi 10.1107/S1600576714022985
_journal_volume 48
_journal_year 2015
_chemical_formula_moiety 'C16 H13 Br2 N'
_chemical_formula_sum 'C16 H13 Br2 N'
_chemical_formula_weight 379.09
_chemical_name_systematic
;
 ?
;
_space_group_crystal_system monoclinic
_space_group_IT_number 14
_space_group_name_Hall '-P 2yn'
_space_group_name_H-M_alt 'P 1 21/n 1'
_symmetry_space_group_name_Hall '-P 2yn'
_symmetry_space_group_name_H-M 'P 1 21/n 1'
_atom_sites_solution_hydrogens geom
_audit_creation_method SHELXL-2014
_cell_angle_alpha 90
_cell_angle_beta 97.35(2)
_cell_angle_gamma 90
_cell_formula_units_Z 4
_cell_length_a 9.601(2)
_cell_length_b 8.377(2)
_cell_length_c 17.201(3)
_cell_measurement_reflns_used 9896
_cell_measurement_temperature 100(2)
_cell_measurement_theta_max 20.8685
_cell_measurement_theta_min 2.5555
_cell_volume 1372.1(5)
_computing_cell_refinement 'SAINT V7.68A'
_computing_data_collection 'APEX2 v2012.2'
_computing_data_reduction 'SAINT V7.68A'
_computing_structure_refinement 'SHELXL-2014 (Sheldrick, 2014)'
_computing_structure_solution 'SHELXS-2012 (Sheldrick, 2012)'
_diffrn_ambient_temperature 100(2)
_diffrn_measured_fraction_theta_full 1.000
_diffrn_measured_fraction_theta_max 0.998
_diffrn_measurement_device_type 'Bruker Smart APEX II Quazar'
_diffrn_measurement_method 'omega scans'
_diffrn_radiation_type AgK\a
_diffrn_radiation_wavelength 0.56086
_diffrn_reflns_av_R_equivalents 0.0315
_diffrn_reflns_av_unetI/netI 0.0111
_diffrn_reflns_Laue_measured_fraction_full 1.000
_diffrn_reflns_Laue_measured_fraction_max 0.998
_diffrn_reflns_limit_h_max 12
_diffrn_reflns_limit_h_min -12
_diffrn_reflns_limit_k_max 10
_diffrn_reflns_limit_k_min -10
_diffrn_reflns_limit_l_max 21
_diffrn_reflns_limit_l_min -21
_diffrn_reflns_number 53103
_diffrn_reflns_point_group_measured_fraction_full 1.000
_diffrn_reflns_point_group_measured_fraction_max 0.998
_diffrn_reflns_theta_full 19.665
_diffrn_reflns_theta_max 20.869
_diffrn_reflns_theta_min 1.825
_diffrn_source 'INCOATEC Microsource'
_exptl_absorpt_coefficient_mu 3.160
_exptl_absorpt_correction_T_max 0.6967
_exptl_absorpt_correction_T_min 0.6475
_exptl_absorpt_correction_type multi-scan
_exptl_absorpt_process_details SADABS-2014/4
_exptl_crystal_density_diffrn 1.835
_exptl_crystal_F_000 744
_exptl_crystal_size_max 0.200
_exptl_crystal_size_mid 0.160
_exptl_crystal_size_min 0.150
_refine_diff_density_max 0.845
_refine_diff_density_min -0.630
_refine_diff_density_rms 0.068
_refine_ls_extinction_method none
_refine_ls_goodness_of_fit_ref 1.067
_refine_ls_hydrogen_treatment constr
_refine_ls_matrix_type full
_refine_ls_number_parameters 173
_refine_ls_number_reflns 2948
_refine_ls_number_restraints 0
_refine_ls_restrained_S_all 1.067
_refine_ls_R_factor_all 0.0206
_refine_ls_R_factor_gt 0.0187
_refine_ls_shift/su_max 0.002
_refine_ls_shift/su_mean 0.000
_refine_ls_structure_factor_coef Fsqd
_refine_ls_weighting_details 'w=1/[\s^2^(Fo^2^)+(0.0233P)^2^+1.4071P] where P=(Fo^2^+2Fc^2^)/3'
_refine_ls_weighting_scheme calc
_refine_ls_wR_factor_gt 0.0481
_refine_ls_wR_factor_ref 0.0488
_reflns_Friedel_coverage 0.000
_reflns_number_gt 2736
_reflns_number_total 2948
_reflns_threshold_expression 'I > 2\s(I)'
_cod_data_source_file aj5242sup1.cif
_cod_data_source_block 5-(Ag)
_cod_database_code 2300493
_cod_database_fobs_code 2300493
_shelx_space_group_comment
;
The symmetry employed for this shelxl refinement is uniquely defined
by the following loop, which should always be used as a source of
symmetry information in preference to the above space-group names.
They are only intended as comments.
;
_shelx_estimated_absorpt_t_min 0.571
_shelx_estimated_absorpt_t_max 0.649
_shelxl_version_number 2014-3

loop_
_space_group_symop_operation_xyz
'x, y, z'
'-x+1/2, y+1/2, -z+1/2'
'-x, -y, -z'
'x-1/2, -y-1/2, z-1/2'

loop_
_atom_site_label
_atom_site_type_symbol
_atom_site_fract_x
_atom_site_fract_y
_atom_site_fract_z
_atom_site_U_iso_or_equiv
_atom_site_adp_type
_atom_site_occupancy
_atom_site_site_symmetry_order
_atom_site_calc_flag
_atom_site_refinement_flags_posn
_atom_site_refinement_flags_adp
Br1 Br 0.49008(2) -0.01220(2) 0.69965(2) 0.02045(6) Uani 1 1 d . .
Br2 Br 0.42857(2) -0.29652(3) 0.48081(2) 0.02535(6) Uani 1 1 d . .
N1 N 0.16189(15) -0.08661(17) 0.57962(9) 0.0136(3) Uani 1 1 d . .
C4 C 0.0234(2) 0.0336(2) 0.79109(11) 0.0208(4) Uani 1 1 d . .
H4 H -0.0054 0.0628 0.8400 0.025 Uiso 1 1 calc R U
C3 C 0.1511(2) 0.0952(2) 0.76984(11) 0.0188(4) Uani 1 1 d . .
H00E H 0.2062 0.1653 0.8047 0.023 Uiso 1 1 calc R U
C1 C 0.11300(17) -0.0517(2) 0.64724(10) 0.0132(3) Uani 1 1 d . .
C2 C 0.19582(18) 0.0553(2) 0.70021(11) 0.0155(3) Uani 1 1 d . .
C7 C -0.09670(18) -0.2165(2) 0.61497(11) 0.0151(3) Uani 1 1 d . .
C6 C -0.01674(18) -0.1142(2) 0.66830(10) 0.0140(3) Uani 1 1 d . .
C5 C -0.05846(19) -0.0666(2) 0.74244(11) 0.0180(4) Uani 1 1 d . .
H5 H -0.1440 -0.1056 0.7575 0.022 Uiso 1 1 calc R U
C8 C -0.04826(18) -0.2483(2) 0.54252(11) 0.0143(3) Uani 1 1 d . .
C9 C -0.12454(19) -0.3433(2) 0.48222(11) 0.0181(4) Uani 1 1 d . .
H00F H -0.2121 -0.3886 0.4905 0.022 Uiso 1 1 calc R U
C10 C -0.0730(2) -0.3696(2) 0.41308(11) 0.0204(4) Uani 1 1 d . .
H00H H -0.1256 -0.4317 0.3734 0.024 Uiso 1 1 calc R U
C11 C 0.0583(2) -0.3050(2) 0.39988(11) 0.0197(4) Uani 1 1 d . .
H00G H 0.0926 -0.3252 0.3514 0.024 Uiso 1 1 calc R U
C12 C 0.13676(19) -0.2144(2) 0.45524(11) 0.0160(4) Uani 1 1 d . .
C13 C 0.08391(18) -0.1815(2) 0.52841(10) 0.0135(3) Uani 1 1 d . .
C14 C -0.23209(19) -0.2891(2) 0.63433(12) 0.0195(4) Uani 1 1 d . .
H14 H -0.3115 -0.2235 0.6115 0.029 Uiso 1 1 calc R U
H00K H -0.2306 -0.2937 0.6914 0.029 Uiso 1 1 calc R U
H00L H -0.2421 -0.3973 0.6126 0.029 Uiso 1 1 calc R U
C15 C 0.32514(18) 0.1282(2) 0.67560(11) 0.0179(4) Uani 1 1 d . .
H00A H 0.3438 0.2315 0.7029 0.021 Uiso 1 1 calc R U
H15 H 0.3096 0.1495 0.6185 0.021 Uiso 1 1 calc R U
C16 C 0.27561(19) -0.1482(2) 0.44095(11) 0.0194(4) Uani 1 1 d . .
H16 H 0.2909 -0.0437 0.4676 0.023 Uiso 1 1 calc R U
H00D H 0.2763 -0.1311 0.3840 0.023 Uiso 1 1 calc R U

loop_
_atom_site_aniso_label
_atom_site_aniso_U_11
_atom_site_aniso_U_22
_atom_site_aniso_U_33
_atom_site_aniso_U_23
_atom_site_aniso_U_13
_atom_site_aniso_U_12
Br1 0.01288(9) 0.02093(10) 0.02761(11) 0.00626(7) 0.00282(7) 0.00163(7)
Br2 0.01582(10) 0.03085(12) 0.02905(11) 0.00327(8) 0.00162(7) 0.00623(7)
N1 0.0109(7) 0.0112(7) 0.0182(7) 0.0029(6) -0.0001(5) 0.0012(5)
C4 0.0213(9) 0.0209(9) 0.0208(9) -0.0007(8) 0.0048(8) 0.0089(8)
C3 0.0196(9) 0.0124(8) 0.0227(9) -0.0027(7) -0.0037(7) 0.0043(7)
C1 0.0103(8) 0.0107(8) 0.0179(8) 0.0021(7) -0.0008(6) 0.0028(6)
C2 0.0119(8) 0.0108(8) 0.0225(9) 0.0008(7) -0.0024(7) 0.0024(6)
C7 0.0100(8) 0.0114(8) 0.0233(9) 0.0047(7) -0.0006(7) 0.0025(6)
C6 0.0111(8) 0.0115(8) 0.0191(9) 0.0029(7) 0.0010(6) 0.0033(6)
C5 0.0133(8) 0.0182(9) 0.0230(9) 0.0032(7) 0.0042(7) 0.0041(7)
C8 0.0121(8) 0.0095(8) 0.0204(9) 0.0039(7) -0.0018(7) 0.0019(6)
C9 0.0141(8) 0.0127(8) 0.0257(10) 0.0031(7) -0.0042(7) 0.0001(7)
C10 0.0220(9) 0.0152(9) 0.0210(9) -0.0009(7) -0.0091(7) 0.0030(7)
C11 0.0234(10) 0.0185(9) 0.0159(9) 0.0014(7) -0.0025(7) 0.0072(7)
C12 0.0155(8) 0.0146(8) 0.0173(9) 0.0047(7) -0.0002(7) 0.0039(7)
C13 0.0116(8) 0.0108(8) 0.0174(8) 0.0037(6) -0.0012(6) 0.0036(6)
C14 0.0127(8) 0.0186(9) 0.0266(10) 0.0012(8) 0.0006(7) -0.0010(7)
C15 0.0146(8) 0.0126(8) 0.0251(9) 0.0018(7) -0.0027(7) 0.0000(7)
C16 0.0171(9) 0.0221(10) 0.0192(9) 0.0062(7) 0.0033(7) 0.0045(7)

loop_
_atom_type_symbol
_atom_type_description
_atom_type_scat_dispersion_real
_atom_type_scat_dispersion_imag
_atom_type_scat_source
C C 0.0015 0.0009 'International Tables Vol C Tables 4.2.6.8 and 6.1.1.4'
H H 0.0000 0.0000 'International Tables Vol C Tables 4.2.6.8 and 6.1.1.4'
N N 0.0030 0.0019 'International Tables Vol C Tables 4.2.6.8 and 6.1.1.4'
Br Br 0.1811 1.6452 'International Tables Vol C Tables 4.2.6.8 and 6.1.1.4'

loop_
_geom_angle_atom_site_label_1
_geom_angle_atom_site_label_2
_geom_angle_atom_site_label_3
_geom_angle
C1 N1 C13 118.09(15)
C5 C4 C3 121.00(18)
C5 C4 H4 119.5
C3 C4 H4 119.5
C2 C3 C4 121.07(17)
C2 C3 H00E 119.5
C4 C3 H00E 119.5
N1 C1 C6 123.29(16)
N1 C1 C2 117.24(16)
C6 C1 C2 119.47(16)
C3 C2 C1 119.76(17)
C3 C2 C15 121.03(17)
C1 C2 C15 119.11(16)
C6 C7 C8 118.45(16)
C6 C7 C14 120.94(17)
C8 C7 C14 120.61(16)
C7 C6 C1 118.32(16)
C7 C6 C5 123.66(16)
C1 C6 C5 118.01(16)
C4 C5 C6 120.69(17)
C4 C5 H5 119.7
C6 C5 H5 119.7
C7 C8 C9 123.31(17)
C7 C8 C13 118.32(16)
C9 C8 C13 118.38(17)
C10 C9 C8 120.83(17)
C10 C9 H00F 119.6
C8 C9 H00F 119.6
C9 C10 C11 120.54(17)
C9 C10 H00H 119.7
C11 C10 H00H 119.7
C12 C11 C10 121.54(18)
C12 C11 H00G 119.2
C10 C11 H00G 119.2
C11 C12 C13 119.35(17)
C11 C12 C16 121.08(17)
C13 C12 C16 119.57(16)
N1 C13 C8 123.45(16)
N1 C13 C12 117.20(16)
C8 C13 C12 119.34(16)
C7 C14 H14 109.5
C7 C14 H00K 109.5
H14 C14 H00K 109.5
C7 C14 H00L 109.5
H14 C14 H00L 109.5
H00K C14 H00L 109.5
C2 C15 Br1 111.78(12)
C2 C15 H00A 109.3
Br1 C15 H00A 109.3
C2 C15 H15 109.3
Br1 C15 H15 109.3
H00A C15 H15 107.9
C12 C16 Br2 110.38(13)
C12 C16 H16 109.6
Br2 C16 H16 109.6
C12 C16 H00D 109.6
Br2 C16 H00D 109.6
H16 C16 H00D 108.1

loop_
_geom_bond_atom_site_label_1
_geom_bond_atom_site_label_2
_geom_bond_distance
Br1 C15 1.9736(18)
Br2 C16 1.9782(19)
N1 C1 1.341(2)
N1 C13 1.341(2)
C4 C5 1.362(3)
C4 C3 1.420(3)
C4 H4 0.9500
C3 C2 1.365(3)
C3 H00E 0.9500
C1 C6 1.440(2)
C1 C2 1.442(2)
C2 C15 1.493(3)
C7 C6 1.409(3)
C7 C8 1.410(3)
C7 C14 1.510(2)
C6 C5 1.441(3)
C5 H5 0.9500
C8 C9 1.432(3)
C8 C13 1.436(2)
C9 C10 1.363(3)
C9 H00F 0.9500
C10 C11 1.416(3)
C10 H00H 0.9500
C11 C12 1.366(3)
C11 H00G 0.9500
C12 C13 1.443(3)
C12 C16 1.493(3)
C14 H14 0.9800
C14 H00K 0.9800
C14 H00L 0.9800
C15 H00A 0.9900
C15 H15 0.9900
C16 H16 0.9900
C16 H00D 0.9900
